data_7109167
loop_
_publ_author_name
'Arghya Basu'
'Gopal Das'

_publ_section_title
;
 Encapsulation of a discrete cyclic halide water tetramer [X2(H2O)2]2-, X
 = Cl-/Br- within a dimeric capsular assembly of a tripodal amide receptor
;
_journal_name_full Chem.Commun.
_journal_page_first 3997
_journal_paper_doi 10.1039/c3cc40955d
_journal_volume 49
_journal_year 2013
_chemical_formula_sum 'C47 H46 I N7 O13 S'
_chemical_formula_weight 1075.88
_chemical_name_systematic
;
?
;
_space_group_IT_number 14
_symmetry_cell_setting monoclinic
_symmetry_space_group_name_Hall '-P 2ybc'
_symmetry_space_group_name_H-M 'P 1 21/c 1'
_atom_sites_solution_hydrogens geom
_atom_sites_solution_primary direct
_atom_sites_solution_secondary difmap
_audit_creation_method SHELXL-97
_cell_angle_alpha 90.00
_cell_angle_beta 97.283(6)
_cell_angle_gamma 90.00
_cell_formula_units_Z 4
_cell_length_a 8.0650(5)
_cell_length_b 41.706(2)
_cell_length_c 15.0999(8)
_cell_measurement_reflns_used 6832
_cell_measurement_temperature 298(2)
_cell_measurement_theta_max 22.21
_cell_measurement_theta_min 2.14
_cell_volume 5038.0(5)
_computing_cell_refinement 'Bruker SMART'
_computing_data_collection 'Bruker SMART'
_computing_data_reduction 'Bruker SAINT'
_computing_molecular_graphics 'Bruker SHELXTL'
_computing_publication_material 'Bruker SHELXTL'
_computing_structure_refinement 'SHELXL-97 (Sheldrick, 1997)'
_computing_structure_solution 'SHELXS-97 (Sheldrick, 1990)'
_diffrn_ambient_temperature 298(2)
_diffrn_measured_fraction_theta_full 0.986
_diffrn_measured_fraction_theta_max 0.986
_diffrn_measurement_device_type 'CCD area detector'
_diffrn_measurement_method 'phi and omega scans'
_diffrn_radiation_monochromator graphite
_diffrn_radiation_source 'fine-focus sealed tube'
_diffrn_radiation_type MoK\a
_diffrn_radiation_wavelength 0.71073
_diffrn_reflns_av_R_equivalents 0.0532
_diffrn_reflns_av_unetI/netI 0.0669
_diffrn_reflns_limit_h_max 10
_diffrn_reflns_limit_h_min -10
_diffrn_reflns_limit_k_max 56
_diffrn_reflns_limit_k_min -56
_diffrn_reflns_limit_l_max 20
_diffrn_reflns_limit_l_min -20
_diffrn_reflns_number 26703
_diffrn_reflns_theta_full 28.81
_diffrn_reflns_theta_max 28.81
_diffrn_reflns_theta_min 2.89
_exptl_absorpt_coefficient_mu 0.699
_exptl_absorpt_correction_T_max 0.864
_exptl_absorpt_correction_T_min 0.834
_exptl_absorpt_correction_type multi-scan
_exptl_absorpt_process_details SADBAS
_exptl_crystal_colour brown
_exptl_crystal_density_diffrn 1.315
_exptl_crystal_density_method 'not measured'
_exptl_crystal_description needle
_exptl_crystal_F_000 2032
_exptl_crystal_size_max 0.26
_exptl_crystal_size_mid 0.24
_exptl_crystal_size_min 0.21
_refine_diff_density_max 1.514
_refine_diff_density_min -1.403
_refine_diff_density_rms 0.101
_refine_ls_extinction_method none
_refine_ls_goodness_of_fit_ref 1.120
_refine_ls_hydrogen_treatment mixed
_refine_ls_matrix_type full
_refine_ls_number_parameters 587
_refine_ls_number_reflns 11647
_refine_ls_number_restraints 0
_refine_ls_restrained_S_all 1.120
_refine_ls_R_factor_all 0.1367
_refine_ls_R_factor_gt 0.1000
_refine_ls_shift/su_max 0.000
_refine_ls_shift/su_mean 0.000
_refine_ls_structure_factor_coef Fsqd
_refine_ls_weighting_details 'calc w=1/[\s^2^(Fo^2^)+(0.1659P)^2^+0.8058P] where P=(Fo^2^+2Fc^2^)/3'
_refine_ls_weighting_scheme calc
_refine_ls_wR_factor_gt 0.2983
_refine_ls_wR_factor_ref 0.3292
_reflns_number_gt 6479
_reflns_number_total 12947
_reflns_threshold_expression >2sigma(I)
_cod_data_source_file c3cc40955d.txt
_cod_data_source_block 3
_cod_original_sg_symbol_H-M 'P 21/c'
_cod_database_code 7109167

loop_
_symmetry_equiv_pos_as_xyz
'x, y, z'
'-x, y+1/2, -z+1/2'
'-x, -y, -z'
'x, -y-1/2, z-1/2'

loop_
_atom_site_label
_atom_site_type_symbol
_atom_site_fract_x
_atom_site_fract_y
_atom_site_fract_z
_atom_site_U_iso_or_equiv
_atom_site_adp_type
_atom_site_occupancy
_atom_site_symmetry_multiplicity
_atom_site_calc_flag
_atom_site_refinement_flags
I1 I 0.68642(8) 0.395161(11) 0.57591(4) 0.0850(3) Uani 1 1 d .
O1 O 0.7836(5) 0.35026(11) 0.1231(3) 0.0602(10) Uani 1 1 d .
O9 O 1.3729(5) 0.31898(12) -0.0414(3) 0.0654(11) Uani 1 1 d .
O11 O 2.0558(6) 0.31978(12) -0.7393(3) 0.0691(11) Uani 1 1 d .
O2 O 0.3224(5) 0.28882(11) 0.4108(3) 0.0656(11) Uani 1 1 d .
O10 O 1.6213(7) 0.25236(12) -0.3956(4) 0.0840(15) Uani 1 1 d .
N2 N 0.4293(6) 0.33947(12) 0.4138(3) 0.0544(11) Uani 1 1 d .
H2N H 0.4374 0.3567 0.4453 0.065 Uiso 1 1 calc R
O12 O 2.0185(8) 0.26996(15) -0.7646(4) 0.0967(17) Uani 1 1 d .
N6 N 1.6579(5) 0.30492(13) -0.3553(3) 0.0517(11) Uani 1 1 d .
H6N H 1.6970 0.3228 -0.3718 0.062 Uiso 1 1 calc R
N7 N 2.0079(6) 0.29325(14) -0.7183(3) 0.0599(12) Uani 1 1 d .
N1 N 1.1033(6) 0.33718(14) 0.0670(3) 0.0619(13) Uani 1 1 d .
H1N H 1.0786 0.3405 0.1234 0.074 Uiso 1 1 calc R
C33 C 1.4410(6) 0.31269(15) -0.1190(3) 0.0506(13) Uani 1 1 d .
C3 C 0.6834(6) 0.34531(15) 0.1905(3) 0.0498(12) Uani 1 1 d .
C31 C 1.2031(7) 0.30720(18) 0.0722(4) 0.0616(15) Uani 1 1 d .
H31A H 1.1365 0.2904 0.0947 0.074 Uiso 1 1 calc R
H31B H 1.3003 0.3104 0.1162 0.074 Uiso 1 1 calc R
C36 C 1.5846(6) 0.30559(15) -0.2752(3) 0.0490(12) Uani 1 1 d .
O5 O 1.1576(7) 0.38784(13) 0.1863(4) 0.0793(13) Uani 1 1 d .
C43 C 1.9239(6) 0.28974(16) -0.6389(3) 0.0531(13) Uani 1 1 d .
C6 C 0.5076(6) 0.34047(14) 0.3360(4) 0.0496(12) Uani 1 1 d .
N3 N 0.0583(7) 0.3353(2) 0.7705(3) 0.0791(19) Uani 1 1 d .
C4 C 0.6089(6) 0.31668(16) 0.2074(4) 0.0540(13) Uani 1 1 d .
H4 H 0.6171 0.2991 0.1703 0.065 Uiso 1 1 calc R
C9 C 0.3422(6) 0.31521(16) 0.4468(4) 0.0519(13) Uani 1 1 d .
O4 O 0.0620(11) 0.3609(2) 0.8042(5) 0.125(3) Uani 1 1 d .
C32 C 1.2627(7) 0.29518(16) -0.0114(4) 0.0606(15) Uani 1 1 d .
H32B H 1.3217 0.2750 0.0000 0.073 Uiso 1 1 calc R
H32A H 1.1683 0.2916 -0.0569 0.073 Uiso 1 1 calc R
O3 O -0.0037(7) 0.31152(17) 0.8038(4) 0.0977(18) Uani 1 1 d .
C10 C 0.2725(6) 0.32213(15) 0.5318(3) 0.0494(12) Uani 1 1 d .
C40 C 1.7607(6) 0.28441(14) -0.4901(3) 0.0485(12) Uani 1 1 d .
C2 C 0.8023(7) 0.32432(17) 0.0643(4) 0.0594(15) Uani 1 1 d .
H2A H 0.6987 0.3203 0.0258 0.071 Uiso 1 1 calc R
H2B H 0.8352 0.3050 0.0975 0.071 Uiso 1 1 calc R
C38 C 1.5166(7) 0.33802(16) -0.1545(4) 0.0610(15) Uani 1 1 d .
H38 H 1.5192 0.3577 -0.1256 0.073 Uiso 1 1 calc R
C5 C 0.5211(6) 0.31437(15) 0.2808(4) 0.0524(12) Uani 1 1 d .
H5 H 0.4709 0.2951 0.2929 0.063 Uiso 1 1 calc R
C39 C 1.6743(7) 0.27932(15) -0.4097(4) 0.0546(13) Uani 1 1 d .
O8 O 0.5012(12) 0.55965(19) 0.7524(7) 0.158(4) Uani 1 1 d .
C44 C 1.9001(7) 0.31716(16) -0.5906(3) 0.0542(13) Uani 1 1 d .
H44 H 1.9374 0.3370 -0.6080 0.065 Uiso 1 1 calc R
C35 C 1.5106(7) 0.27947(15) -0.2378(4) 0.0568(13) Uani 1 1 d .
H35 H 1.5097 0.2595 -0.2650 0.068 Uiso 1 1 calc R
C13 C 0.1298(7) 0.3304(2) 0.6867(4) 0.0664(17) Uani 1 1 d .
C15 C 0.2501(8) 0.35319(18) 0.5650(4) 0.0656(15) Uani 1 1 d .
H15 H 0.2827 0.3710 0.5343 0.079 Uiso 1 1 calc R
C34 C 1.4391(7) 0.28344(15) -0.1608(4) 0.0560(13) Uani 1 1 d .
H34 H 1.3886 0.2660 -0.1365 0.067 Uiso 1 1 calc R
C37 C 1.5898(7) 0.33516(16) -0.2323(4) 0.0632(15) Uani 1 1 d .
H37 H 1.6414 0.3527 -0.2555 0.076 Uiso 1 1 calc R
C8 C 0.6708(7) 0.37178(15) 0.2428(4) 0.0600(14) Uani 1 1 d .
H8 H 0.7209 0.3911 0.2303 0.072 Uiso 1 1 calc R
C45 C 1.8181(6) 0.31410(15) -0.5146(3) 0.0521(13) Uani 1 1 d .
H45 H 1.8021 0.3321 -0.4803 0.063 Uiso 1 1 calc R
C7 C 0.5798(7) 0.36894(14) 0.3158(4) 0.0560(13) Uani 1 1 d .
H7 H 0.5680 0.3868 0.3513 0.067 Uiso 1 1 calc R
C14 C 0.1797(8) 0.35724(19) 0.6432(4) 0.0721(18) Uani 1 1 d .
H14 H 0.1662 0.3777 0.6661 0.086 Uiso 1 1 calc R
C1 C 0.9371(7) 0.33487(18) 0.0104(4) 0.0622(16) Uani 1 1 d .
H1A H 0.9447 0.3197 -0.0375 0.075 Uiso 1 1 calc R
H1B H 0.9080 0.3556 -0.0162 0.075 Uiso 1 1 calc R
C41 C 1.7862(7) 0.25799(16) -0.5419(4) 0.0613(14) Uani 1 1 d .
H41 H 1.7475 0.2381 -0.5260 0.074 Uiso 1 1 calc R
C11 C 0.2166(7) 0.29647(18) 0.5763(4) 0.0609(15) Uani 1 1 d .
H11 H 0.2273 0.2759 0.5539 0.073 Uiso 1 1 calc R
N4 N 0.8540(8) 0.45881(14) 0.4332(5) 0.0777(16) Uani 1 1 d .
H4N H 0.8393 0.4474 0.4790 0.093 Uiso 1 1 calc R
C42 C 1.8680(7) 0.26046(16) -0.6171(4) 0.0578(14) Uani 1 1 d .
H42 H 1.8841 0.2425 -0.6516 0.069 Uiso 1 1 calc R
C22 C 1.0150(9) 0.41445(18) 0.3884(6) 0.0768(19) Uani 1 1 d .
H22 H 1.0227 0.4072 0.4470 0.092 Uiso 1 1 calc R
O6 O 0.8012(10) 0.50740(16) 0.3689(5) 0.114(2) Uani 1 1 d .
C12 C 0.1436(7) 0.3007(2) 0.6548(4) 0.0669(17) Uani 1 1 d .
H12 H 0.1055 0.2831 0.6844 0.080 Uiso 1 1 calc R
C21 C 0.9282(8) 0.44262(16) 0.3662(5) 0.0706(17) Uani 1 1 d .
C18 C 1.0788(9) 0.40700(18) 0.2407(5) 0.0674(16) Uani 1 1 d .
C16 C 1.2029(10) 0.3661(2) 0.0466(6) 0.087(2) Uani 1 1 d .
H16B H 1.1915 0.3697 -0.0174 0.104 Uiso 1 1 calc R
H16A H 1.3203 0.3627 0.0677 0.104 Uiso 1 1 calc R
C23 C 1.0899(9) 0.39678(18) 0.3281(5) 0.0719(19) Uani 1 1 d .
H23 H 1.1477 0.3781 0.3459 0.086 Uiso 1 1 calc R
C24 C 0.8044(9) 0.48854(18) 0.4358(6) 0.081(2) Uani 1 1 d .
C25 C 0.7469(9) 0.50092(18) 0.5182(6) 0.0746(19) Uani 1 1 d .
C28 C 0.6392(10) 0.52351(18) 0.6680(6) 0.0756(19) Uani 1 1 d .
C19 C 0.9983(10) 0.43623(17) 0.2157(6) 0.081(2) Uani 1 1 d .
H19 H 0.9974 0.4442 0.1581 0.097 Uiso 1 1 calc R
C17 C 1.1360(13) 0.3955(2) 0.0941(6) 0.094(3) Uani 1 1 d .
H17A H 1.1987 0.4147 0.0832 0.113 Uiso 1 1 calc R
H17B H 1.0189 0.3992 0.0730 0.113 Uiso 1 1 calc R
N5 N 0.5813(11) 0.5354(2) 0.7519(7) 0.110(3) Uani 1 1 d .
C27 C 0.6011(10) 0.5399(2) 0.5948(8) 0.098(3) Uani 1 1 d .
H27 H 0.5382 0.5586 0.5946 0.118 Uiso 1 1 calc R
C26 C 0.6574(10) 0.5287(2) 0.5166(7) 0.090(2) Uani 1 1 d .
H26 H 0.6338 0.5401 0.4637 0.108 Uiso 1 1 calc R
C29 C 0.7307(12) 0.4961(2) 0.6759(7) 0.100(3) Uani 1 1 d .
H29 H 0.7546 0.4853 0.7299 0.120 Uiso 1 1 calc R
C20 C 0.9211(11) 0.45269(19) 0.2779(7) 0.093(2) Uani 1 1 d .
H20 H 0.8619 0.4712 0.2604 0.111 Uiso 1 1 calc R
C30 C 0.7865(11) 0.48521(19) 0.5969(7) 0.096(3) Uani 1 1 d .
H30 H 0.8520 0.4668 0.5985 0.115 Uiso 1 1 calc R
O7 O 0.6176(18) 0.5219(3) 0.8221(8) 0.194(5) Uani 1 1 d .

loop_
_atom_site_aniso_label
_atom_site_aniso_U_11
_atom_site_aniso_U_22
_atom_site_aniso_U_33
_atom_site_aniso_U_23
_atom_site_aniso_U_13
_atom_site_aniso_U_12
I1 0.1181(5) 0.0686(4) 0.0741(4) -0.0086(2) 0.0340(3) -0.0114(3)
O1 0.065(2) 0.076(3) 0.046(2) -0.0031(19) 0.0279(18) -0.005(2)
O9 0.061(2) 0.089(3) 0.051(2) -0.008(2) 0.0283(19) -0.008(2)
O11 0.072(3) 0.083(3) 0.055(2) 0.005(2) 0.022(2) 0.003(2)
O2 0.071(2) 0.073(3) 0.059(2) -0.008(2) 0.032(2) -0.008(2)
O10 0.125(4) 0.064(3) 0.073(3) 0.014(2) 0.053(3) 0.007(3)
N2 0.055(2) 0.064(3) 0.047(2) -0.007(2) 0.021(2) -0.002(2)
O12 0.136(5) 0.105(4) 0.060(3) -0.012(3) 0.054(3) -0.011(4)
N6 0.051(2) 0.071(3) 0.036(2) 0.007(2) 0.0182(18) -0.002(2)
N7 0.063(3) 0.078(3) 0.042(2) -0.004(2) 0.021(2) 0.010(3)
N1 0.051(2) 0.090(4) 0.049(2) -0.009(3) 0.024(2) -0.005(3)
C33 0.045(2) 0.082(4) 0.027(2) 0.002(2) 0.0112(19) 0.005(3)
C3 0.047(2) 0.072(3) 0.033(2) -0.003(2) 0.017(2) 0.003(3)
C31 0.055(3) 0.092(4) 0.042(3) 0.003(3) 0.020(2) -0.005(3)
C36 0.044(2) 0.076(3) 0.029(2) 0.006(2) 0.0154(19) 0.000(2)
O5 0.082(3) 0.082(3) 0.077(3) -0.016(3) 0.024(3) 0.000(3)
C43 0.041(2) 0.088(4) 0.032(2) -0.001(2) 0.0090(19) 0.009(3)
C6 0.042(2) 0.064(3) 0.045(3) -0.010(2) 0.015(2) 0.003(2)
N3 0.063(3) 0.142(6) 0.036(2) 0.004(3) 0.019(2) 0.022(4)
C4 0.045(2) 0.076(4) 0.043(3) -0.009(3) 0.013(2) -0.005(3)
C9 0.036(2) 0.079(4) 0.041(2) -0.003(3) 0.008(2) 0.008(2)
O4 0.174(7) 0.137(6) 0.074(4) -0.016(4) 0.049(4) 0.021(5)
C32 0.052(3) 0.078(4) 0.058(3) 0.006(3) 0.032(3) 0.001(3)
O3 0.095(4) 0.148(5) 0.054(3) 0.011(3) 0.029(3) -0.023(4)
C10 0.034(2) 0.073(3) 0.043(3) 0.005(2) 0.011(2) 0.002(2)
C40 0.041(2) 0.069(3) 0.036(2) 0.008(2) 0.007(2) 0.008(2)
C2 0.051(3) 0.092(4) 0.038(2) -0.008(3) 0.014(2) -0.003(3)
C38 0.067(3) 0.074(4) 0.047(3) -0.013(3) 0.027(3) -0.006(3)
C5 0.044(2) 0.072(3) 0.045(3) -0.004(3) 0.017(2) -0.003(2)
C39 0.056(3) 0.064(3) 0.047(3) 0.013(3) 0.016(2) 0.014(3)
O8 0.186(7) 0.112(5) 0.190(9) -0.029(6) 0.081(7) 0.059(6)
C44 0.050(3) 0.076(4) 0.037(2) 0.000(2) 0.007(2) 0.003(3)
C35 0.068(3) 0.063(3) 0.045(3) 0.007(2) 0.027(3) 0.008(3)
C13 0.052(3) 0.113(5) 0.037(3) 0.008(3) 0.019(2) 0.004(3)
C15 0.066(3) 0.081(4) 0.052(3) 0.000(3) 0.018(3) 0.004(3)
C34 0.059(3) 0.065(3) 0.047(3) 0.009(3) 0.021(2) 0.007(3)
C37 0.060(3) 0.072(4) 0.062(4) -0.003(3) 0.024(3) -0.006(3)
C8 0.067(3) 0.056(3) 0.064(3) 0.002(3) 0.034(3) 0.005(3)
C45 0.053(3) 0.071(3) 0.034(2) 0.001(2) 0.013(2) 0.016(3)
C7 0.069(3) 0.060(3) 0.045(3) -0.008(2) 0.031(3) 0.007(3)
C14 0.078(4) 0.088(5) 0.056(3) -0.013(3) 0.030(3) 0.013(4)
C1 0.057(3) 0.100(5) 0.033(2) -0.010(3) 0.016(2) 0.006(3)
C41 0.061(3) 0.070(4) 0.057(3) 0.001(3) 0.023(3) -0.001(3)
C11 0.053(3) 0.077(4) 0.055(3) 0.012(3) 0.014(3) 0.008(3)
N4 0.092(4) 0.065(3) 0.083(4) -0.017(3) 0.037(3) -0.004(3)
C42 0.058(3) 0.064(3) 0.053(3) -0.009(3) 0.013(3) 0.006(3)
C22 0.073(4) 0.074(4) 0.084(5) -0.013(4) 0.012(4) -0.008(4)
O6 0.150(6) 0.081(4) 0.121(6) 0.004(4) 0.051(5) 0.014(4)
C12 0.056(3) 0.094(5) 0.053(3) 0.011(3) 0.017(3) -0.001(3)
C21 0.072(4) 0.060(4) 0.082(5) -0.011(3) 0.022(4) -0.017(3)
C18 0.072(4) 0.073(4) 0.060(4) -0.015(3) 0.019(3) -0.009(3)
C16 0.095(5) 0.092(5) 0.082(5) -0.012(4) 0.047(4) -0.024(4)
C23 0.068(4) 0.091(5) 0.058(4) -0.020(3) 0.014(3) -0.005(3)
C24 0.076(4) 0.063(4) 0.108(6) -0.018(4) 0.028(4) -0.016(3)
C25 0.069(4) 0.063(4) 0.093(5) -0.008(4) 0.017(4) -0.008(3)
C28 0.083(4) 0.059(4) 0.090(5) -0.011(4) 0.029(4) -0.002(3)
C19 0.100(5) 0.067(4) 0.080(5) -0.015(4) 0.030(4) -0.006(4)
C17 0.106(6) 0.106(7) 0.076(5) -0.016(4) 0.038(5) -0.022(5)
N5 0.123(6) 0.094(5) 0.123(7) -0.022(5) 0.060(6) -0.006(5)
C27 0.081(5) 0.061(4) 0.155(10) -0.028(6) 0.027(6) 0.002(4)
C26 0.083(5) 0.079(5) 0.116(7) -0.013(5) 0.038(5) -0.003(4)
C29 0.124(7) 0.079(5) 0.101(6) -0.008(5) 0.027(6) 0.009(5)
C20 0.108(6) 0.063(4) 0.112(7) -0.005(4) 0.035(5) 0.000(4)
C30 0.100(6) 0.066(4) 0.122(8) -0.028(5) 0.018(5) 0.011(4)
O7 0.328(15) 0.138(8) 0.137(8) -0.002(7) 0.105(10) 0.064(9)

loop_
_atom_type_symbol
_atom_type_description
_atom_type_scat_dispersion_real
_atom_type_scat_dispersion_imag
_atom_type_scat_source
C C 0.0033 0.0016 'International Tables Vol C Tables 4.2.6.8 and 6.1.1.4'
H H 0.0000 0.0000 'International Tables Vol C Tables 4.2.6.8 and 6.1.1.4'
I I -0.4742 1.8119 'International Tables Vol C Tables 4.2.6.8 and 6.1.1.4'
N N 0.0061 0.0033 'International Tables Vol C Tables 4.2.6.8 and 6.1.1.4'
O O 0.0106 0.0060 'International Tables Vol C Tables 4.2.6.8 and 6.1.1.4'

loop_
_geom_angle_atom_site_label_1
_geom_angle_atom_site_label_2
_geom_angle_atom_site_label_3
_geom_angle
C3 O1 C2 117.5(5)
C33 O9 C32 117.5(5)
C9 N2 C6 129.5(5)
C9 N2 H2N 115.2
C6 N2 H2N 115.2
C39 N6 C36 127.9(5)
C39 N6 H6N 116.0
C36 N6 H6N 116.0
O12 N7 O11 121.9(5)
O12 N7 C43 118.1(6)
O11 N7 C43 119.9(5)
C31 N1 C1 114.6(5)
C31 N1 C16 112.7(5)
C1 N1 C16 113.5(6)
C31 N1 H1N 104.9
C1 N1 H1N 104.9
C16 N1 H1N 104.9
C38 C33 C34 119.2(5)
C38 C33 O9 115.6(5)
C34 C33 O9 125.2(5)
C8 C3 C4 121.8(5)
C8 C3 O1 113.2(5)
C4 C3 O1 124.9(5)
N1 C31 C32 117.9(5)
N1 C31 H31A 107.8
C32 C31 H31A 107.8
N1 C31 H31B 107.8
C32 C31 H31B 107.8
H31A C31 H31B 107.2
C37 C36 C35 119.6(5)
C37 C36 N6 115.1(5)
C35 C36 N6 125.3(5)
C18 O5 C17 116.9(7)
C42 C43 C44 122.9(5)
C42 C43 N7 119.6(5)
C44 C43 N7 117.4(6)
C7 C6 C5 118.5(5)
C7 C6 N2 117.4(5)
C5 C6 N2 124.0(5)
O4 N3 O3 122.3(6)
O4 N3 C13 120.4(7)
O3 N3 C13 117.3(7)
C3 C4 C5 119.1(5)
C3 C4 H4 120.5
C5 C4 H4 120.5
O2 C9 N2 123.2(5)
O2 C9 C10 120.8(5)
N2 C9 C10 116.0(5)
O9 C32 C31 108.1(5)
O9 C32 H32B 110.1
C31 C32 H32B 110.1
O9 C32 H32A 110.1
C31 C32 H32A 110.1
H32B C32 H32A 108.4
C11 C10 C15 118.6(5)
C11 C10 C9 117.0(6)
C15 C10 C9 124.2(5)
C41 C40 C45 118.8(5)
C41 C40 C39 117.8(5)
C45 C40 C39 123.4(5)
O1 C2 C1 104.9(5)
O1 C2 H2A 110.8
C1 C2 H2A 110.8
O1 C2 H2B 110.8
C1 C2 H2B 110.8
H2A C2 H2B 108.8
C33 C38 C37 121.8(6)
C33 C38 H38 119.1
C37 C38 H38 119.1
C6 C5 C4 120.8(6)
C6 C5 H5 119.6
C4 C5 H5 119.6
O10 C39 N6 123.3(5)
O10 C39 C40 118.6(6)
N6 C39 C40 118.1(5)
C43 C44 C45 117.9(6)
C43 C44 H44 121.0
C45 C44 H44 121.0
C34 C35 C36 119.7(6)
C34 C35 H35 120.1
C36 C35 H35 120.1
C12 C13 C14 122.4(6)
C12 C13 N3 119.8(7)
C14 C13 N3 117.8(7)
C14 C15 C10 120.0(6)
C14 C15 H15 120.0
C10 C15 H15 120.0
C33 C34 C35 121.0(6)
C33 C34 H34 119.5
C35 C34 H34 119.5
C38 C37 C36 118.7(6)
C38 C37 H37 120.7
C36 C37 H37 120.7
C3 C8 C7 118.0(5)
C3 C8 H8 121.0
C7 C8 H8 121.0
C40 C45 C44 120.5(5)
C40 C45 H45 119.8
C44 C45 H45 119.8
C6 C7 C8 121.7(5)
C6 C7 H7 119.1
C8 C7 H7 119.1
C13 C14 C15 118.9(7)
C13 C14 H14 120.6
C15 C14 H14 120.6
N1 C1 C2 111.5(5)
N1 C1 H1A 109.3
C2 C1 H1A 109.3
N1 C1 H1B 109.3
C2 C1 H1B 109.3
H1A C1 H1B 108.0
C40 C41 C42 121.6(6)
C40 C41 H41 119.2
C42 C41 H41 119.2
C10 C11 C12 121.2(7)
C10 C11 H11 119.4
C12 C11 H11 119.4
C24 N4 C21 129.5(7)
C24 N4 H4N 115.2
C21 N4 H4N 115.2
C43 C42 C41 118.2(6)
C43 C42 H42 120.9
C41 C42 H42 120.9
C23 C22 C21 123.1(8)
C23 C22 H22 118.4
C21 C22 H22 118.4
C13 C12 C11 118.8(7)
C13 C12 H12 120.6
C11 C12 H12 120.6
C22 C21 C20 116.4(7)
C22 C21 N4 118.7(7)
C20 C21 N4 124.9(7)
O5 C18 C23 114.7(7)
O5 C18 C19 125.5(7)
C23 C18 C19 119.7(7)
N1 C16 C17 108.3(6)
N1 C16 H16B 110.0
C17 C16 H16B 110.0
N1 C16 H16A 110.0
C17 C16 H16A 110.0
H16B C16 H16A 108.4
C22 C23 C18 119.3(8)
C22 C23 H23 120.3
C18 C23 H23 120.3
O6 C24 N4 122.4(8)
O6 C24 C25 118.3(7)
N4 C24 C25 119.2(8)
C30 C25 C26 119.3(8)
C30 C25 C24 120.3(7)
C26 C25 C24 120.3(8)
C27 C28 C29 125.7(9)
C27 C28 N5 118.8(8)
C29 C28 N5 115.5(9)
C20 C19 C18 118.8(8)
C20 C19 H19 120.6
C18 C19 H19 120.6
O5 C17 C16 105.6(8)
O5 C17 H17A 110.6
C16 C17 H17A 110.6
O5 C17 H17B 110.6
C16 C17 H17B 110.6
H17A C17 H17B 108.8
O8 N5 O7 117.3(10)
O8 N5 C28 120.8(11)
O7 N5 C28 121.8(9)
C28 C27 C26 118.3(8)
C28 C27 H27 120.8
C26 C27 H27 120.8
C25 C26 C27 119.8(10)
C25 C26 H26 120.1
C27 C26 H26 120.1
C28 C29 C30 115.3(9)
C28 C29 H29 122.4
C30 C29 H29 122.4
C19 C20 C21 122.5(8)
C19 C20 H20 118.8
C21 C20 H20 118.8
C25 C30 C29 121.5(8)
C25 C30 H30 119.3
C29 C30 H30 119.3

loop_
_geom_bond_atom_site_label_1
_geom_bond_atom_site_label_2
_geom_bond_distance
O1 C3 1.393(6)
O1 C2 1.420(7)
O9 C33 1.382(6)
O9 C32 1.443(7)
O11 N7 1.227(7)
O2 C9 1.229(7)
O10 C39 1.231(7)
N2 C9 1.362(8)
N2 C6 1.403(6)
N2 H2N 0.8600
O12 N7 1.207(7)
N6 C39 1.363(8)
N6 C36 1.413(6)
N6 H6N 0.8600
N7 C43 1.457(7)
N1 C31 1.484(9)
N1 C1 1.498(7)
N1 C16 1.502(9)
N1 H1N 0.9100
C33 C38 1.363(8)
C33 C34 1.372(8)
C3 C8 1.368(8)
C3 C4 1.375(8)
C31 C32 1.493(8)
C31 H31A 0.9700
C31 H31B 0.9700
C36 C37 1.391(9)
C36 C35 1.395(8)
O5 C18 1.360(8)
O5 C17 1.417(11)
C43 C42 1.356(9)
C43 C44 1.383(9)
C6 C7 1.374(8)
C6 C5 1.384(8)
N3 O4 1.179(9)
N3 O3 1.247(9)
N3 C13 1.469(7)
C4 C5 1.392(7)
C4 H4 0.9300
C9 C10 1.493(7)
C32 H32B 0.9700
C32 H32A 0.9700
C10 C11 1.370(9)
C10 C15 1.409(9)
C40 C41 1.381(9)
C40 C45 1.388(8)
C40 C39 1.491(7)
C2 C1 1.503(8)
C2 H2A 0.9700
C2 H2B 0.9700
C38 C37 1.386(8)
C38 H38 0.9300
C5 H5 0.9300
O8 N5 1.202(10)
C44 C45 1.401(7)
C44 H44 0.9300
C35 C34 1.373(7)
C35 H35 0.9300
C13 C12 1.342(11)
C13 C14 1.383(10)
C15 C14 1.384(8)
C15 H15 0.9300
C34 H34 0.9300
C37 H37 0.9300
C8 C7 1.405(7)
C8 H8 0.9300
C45 H45 0.9300
C7 H7 0.9300
C14 H14 0.9300
C1 H1A 0.9700
C1 H1B 0.9700
C41 C42 1.387(8)
C41 H41 0.9300
C11 C12 1.400(9)
C11 H11 0.9300
N4 C24 1.305(9)
N4 C21 1.410(9)
N4 H4N 0.8600
C42 H42 0.9300
C22 C23 1.370(10)
C22 C21 1.386(10)
C22 H22 0.9300
O6 C24 1.278(11)
C12 H12 0.9300
C21 C20 1.392(12)
C18 C23 1.378(10)
C18 C19 1.410(11)
C16 C17 1.553(12)
C16 H16B 0.9700
C16 H16A 0.9700
C23 H23 0.9300
C24 C25 1.475(12)
C25 C30 1.360(13)
C25 C26 1.362(11)
C28 C27 1.302(13)
C28 C29 1.358(11)
C28 N5 1.489(11)
C19 C20 1.375(11)
C19 H19 0.9300
C17 H17A 0.9700
C17 H17B 0.9700
N5 O7 1.203(13)
C27 C26 1.399(14)
C27 H27 0.9300
C26 H26 0.9300
C29 C30 1.403(13)
C29 H29 0.9300
C20 H20 0.9300
C30 H30 0.9300

loop_
_platon_squeeze_void_nr
_platon_squeeze_void_average_x
_platon_squeeze_void_average_y
_platon_squeeze_void_average_z
_platon_squeeze_void_volume
_platon_squeeze_void_count_electrons
_platon_squeeze_void_content
1 0.015 0.000 0.500 512 73 ' '
2 -0.026 0.500 1.000 512 73 ' '
